data_7008575
loop_
_publ_author_name
'Channa, Asif'
'Steed, Jonathan W.'

_publ_section_title
;
 Anion and cation binding by a pendant arm cyclam and its macrobicyclic
 derivatives.
;
_journal_issue 14
_journal_name_full 'Dalton transactions (Cambridge, England : 2003)'
_journal_page_first 2455
_journal_page_last 2461
_journal_paper_doi 10.1039/b504561d
_journal_year 2005
_chemical_formula_sum 'C22 H56 N4 O8'
_chemical_formula_weight 504.71
_chemical_name_common L1.4H2O
_chemical_name_systematic
;
?
;
_space_group_IT_number 2
_symmetry_cell_setting triclinic
_symmetry_space_group_name_Hall '-P 1'
_symmetry_space_group_name_H-M 'P -1'
_atom_sites_solution_hydrogens geom
_atom_sites_solution_primary direct
_atom_sites_solution_secondary difmap
_audit_creation_method SHELXL-97
_cell_angle_alpha 91.77(3)
_cell_angle_beta 90.64(3)
_cell_angle_gamma 111.41(3)
_cell_formula_units_Z 2
_cell_length_a 7.7258(15)
_cell_length_b 7.9552(16)
_cell_length_c 25.987(5)
_cell_measurement_reflns_used 10794
_cell_measurement_temperature 100(2)
_cell_volume 1485.8(6)
_computing_cell_refinement DENZO-SMN
_computing_data_collection 'Nonius Collect'
_computing_data_reduction DENZO-SMN
_computing_molecular_graphics 'XSeed(Barbour 1999)'
_computing_publication_material 'CIFTAB (Sheldrick, 1997)'
_computing_structure_refinement 'SHELXL-97 (Sheldrick, 1997)'
_computing_structure_solution 'SHELXS-97 (Sheldrick, 1990)'
_diffrn_ambient_temperature 100(2)
_diffrn_measured_fraction_theta_full 0.820
_diffrn_measured_fraction_theta_max 0.820
_diffrn_measurement_device_type KappaCCD
_diffrn_measurement_method '1.3 phi + omega scans 30 s/o'
_diffrn_radiation_monochromator graphite
_diffrn_radiation_source 'fine-focus sealed tube'
_diffrn_radiation_type MoK\a
_diffrn_radiation_wavelength 0.71073
_diffrn_reflns_av_R_equivalents 0.0398
_diffrn_reflns_av_sigmaI/netI 0.0661
_diffrn_reflns_limit_h_max 9
_diffrn_reflns_limit_h_min -9
_diffrn_reflns_limit_k_max 9
_diffrn_reflns_limit_k_min -10
_diffrn_reflns_limit_l_max 33
_diffrn_reflns_limit_l_min -33
_diffrn_reflns_number 7779
_diffrn_reflns_theta_full 27.49
_diffrn_reflns_theta_max 27.49
_diffrn_reflns_theta_min 1.57
_diffrn_standards_decay_% 0
_diffrn_standards_number 0
_exptl_absorpt_coefficient_mu 0.084
_exptl_absorpt_correction_T_max 0.9941
_exptl_absorpt_correction_T_min 0.9204
_exptl_absorpt_correction_type empirical
_exptl_crystal_colour Colourless
_exptl_crystal_density_diffrn 1.128
_exptl_crystal_density_method 'not measured'
_exptl_crystal_description Plate
_exptl_crystal_F_000 560
_exptl_crystal_size_max 1.00
_exptl_crystal_size_mid 0.40
_exptl_crystal_size_min 0.07
_refine_diff_density_max 0.400
_refine_diff_density_min -0.533
_refine_diff_density_rms 0.148
_refine_ls_extinction_coef 0.070(5)
_refine_ls_extinction_expression Fc^*^=kFc[1+0.001xFc^2^\l^3^/sin(2\q)]^-1/4^
_refine_ls_extinction_method SHELXL
_refine_ls_goodness_of_fit_ref 1.255
_refine_ls_hydrogen_treatment mixed
_refine_ls_matrix_type full
_refine_ls_number_parameters 532
_refine_ls_number_reflns 5589
_refine_ls_number_restraints 0
_refine_ls_restrained_S_all 1.255
_refine_ls_R_factor_all 0.0822
_refine_ls_R_factor_gt 0.0574
_refine_ls_shift/su_max 0.000
_refine_ls_shift/su_mean 0.000
_refine_ls_structure_factor_coef Fsqd
_refine_ls_weighting_details 'calc w=1/[\s^2^(Fo^2^)+(0.0715P)^2^+0.2132P] where P=(Fo^2^+2Fc^2^)/3'
_refine_ls_weighting_scheme calc
_refine_ls_wR_factor_gt 0.1349
_refine_ls_wR_factor_ref 0.1628
_reflns_number_gt 4283
_reflns_number_total 5589
_reflns_threshold_expression >2sigma(I)
_cod_data_source_file b504561d.txt
_cod_data_source_block L1-4H2O
_cod_original_cell_volume 1485.8(5)
_cod_original_sg_symbol_H-M P-1
_cod_database_code 7008575

loop_
_symmetry_equiv_pos_as_xyz
'x, y, z'
'-x, -y, -z'

loop_
_atom_site_label
_atom_site_type_symbol
_atom_site_fract_x
_atom_site_fract_y
_atom_site_fract_z
_atom_site_U_iso_or_equiv
_atom_site_adp_type
_atom_site_occupancy
_atom_site_symmetry_multiplicity
_atom_site_calc_flag
_atom_site_refinement_flags
_atom_site_disorder_assembly
_atom_site_disorder_group
O1A O -0.3212(2) 0.2316(2) 0.40414(5) 0.0216(4) Uani 1 1 d . . .
O1B O 0.8125(2) 1.2176(2) 0.10579(5) 0.0225(4) Uani 1 1 d . . .
O2A O 0.0373(2) 0.5628(2) 0.24301(5) 0.0256(4) Uani 1 1 d . . .
O2B O 0.3584(2) 0.7864(2) 0.19919(5) 0.0223(4) Uani 1 1 d . . .
O3 O -0.2833(3) 0.0653(2) 0.31165(7) 0.0322(4) Uani 1 1 d . . .
O4 O 0.0963(3) 0.2263(3) 0.26697(8) 0.0413(5) Uani 1 1 d . . .
O5 O 0.4151(3) 1.1161(2) 0.24524(6) 0.0293(4) Uani 1 1 d . . .
O6 O 0.6857(3) 1.3589(2) 0.18873(6) 0.0274(4) Uani 1 1 d . . .
N1A N -0.7229(2) 0.3156(2) 0.43097(6) 0.0160(4) Uani 1 1 d . . .
N1B N 1.2269(2) 1.1599(2) 0.07018(6) 0.0157(4) Uani 1 1 d . . .
N2A N -0.3434(2) 0.5732(2) 0.39780(6) 0.0157(4) Uani 1 1 d . . .
N2B N 0.8517(2) 0.8856(2) 0.09958(6) 0.0146(4) Uani 1 1 d . . .
C1A C -0.7163(3) 0.4785(3) 0.40472(7) 0.0180(4) Uani 1 1 d . . .
C1B C 1.2235(3) 0.9849(3) 0.08777(7) 0.0169(4) Uani 1 1 d . . .
C2A C -0.5319(3) 0.5648(3) 0.37314(7) 0.0186(5) Uani 1 1 d . . .
C2B C 1.0423(3) 0.8837(3) 0.11959(7) 0.0169(4) Uani 1 1 d . . .
C3A C -0.3108(3) 0.6667(3) 0.44908(7) 0.0169(4) Uani 1 1 d . . .
C3B C 0.8132(3) 0.8125(3) 0.04573(7) 0.0163(4) Uani 1 1 d . . .
C4A C -0.1548(3) 0.6303(3) 0.48195(7) 0.0188(5) Uani 1 1 d . . .
C4B C 0.6414(3) 0.8438(3) 0.01898(7) 0.0180(5) Uani 1 1 d . . .
C5A C -0.8892(3) 0.2607(3) 0.46683(7) 0.0185(5) Uani 1 1 d . . .
C5B C 1.3952(3) 1.2387(3) 0.03572(7) 0.0173(4) Uani 1 1 d . . .
C6A C -0.7417(3) 0.1668(3) 0.39396(7) 0.0211(5) Uani 1 1 d . . .
C6B C 1.2366(3) 1.2867(3) 0.11338(7) 0.0188(5) Uani 1 1 d . . .
C7A C -0.6633(3) 0.0298(3) 0.41672(9) 0.0257(5) Uani 1 1 d . . .
C7B C 1.1540(3) 1.4294(3) 0.09790(8) 0.0226(5) Uani 1 1 d . . .
C8A C -0.4553(3) 0.1195(3) 0.43968(8) 0.0221(5) Uani 1 1 d . . .
C8B C 0.9476(3) 1.3470(3) 0.07395(8) 0.0217(5) Uani 1 1 d . . .
C9A C -0.1765(3) 0.6705(3) 0.36437(7) 0.0180(5) Uani 1 1 d . . .
C9B C 0.6898(3) 0.7758(3) 0.13233(7) 0.0170(5) Uani 1 1 d . . .
C10A C -0.1640(3) 0.5652(3) 0.31537(7) 0.0201(5) Uani 1 1 d . . .
C10B C 0.7100(3) 0.8365(3) 0.18870(7) 0.0189(5) Uani 1 1 d . . .
C11A C 0.0260(3) 0.6641(3) 0.28851(7) 0.0211(5) Uani 1 1 d . . .
C11B C 0.5209(3) 0.7393(3) 0.21707(7) 0.0207(5) Uani 1 1 d . . .
H1A1 H -0.837(4) 0.455(3) 0.3827(9) 0.031(6) Uiso 1 1 d . . .
H1A2 H -0.726(3) 0.567(3) 0.4313(9) 0.028(6) Uiso 1 1 d . . .
H1B1 H 1.346(3) 0.991(3) 0.1083(9) 0.024(6) Uiso 1 1 d . . .
H1B2 H 1.233(3) 0.912(3) 0.0559(9) 0.024(6) Uiso 1 1 d . . .
H2A1 H -0.525(4) 0.686(4) 0.3652(9) 0.035(7) Uiso 1 1 d . . .
H2A2 H -0.545(3) 0.501(3) 0.3396(9) 0.027(6) Uiso 1 1 d . . .
H2B1 H 1.061(3) 0.936(3) 0.1553(8) 0.017(5) Uiso 1 1 d . . .
H2B2 H 1.032(3) 0.753(3) 0.1220(9) 0.023(6) Uiso 1 1 d . . .
H3A H -0.374(5) 0.087(4) 0.2966(12) 0.055(10) Uiso 1 1 d . . .
H3A1 H -0.269(3) 0.802(3) 0.4454(8) 0.019(6) Uiso 1 1 d . . .
H3A2 H -0.437(3) 0.634(3) 0.4663(8) 0.022(6) Uiso 1 1 d . . .
H3B H -0.289(4) 0.116(4) 0.3397(12) 0.046(9) Uiso 1 1 d . . .
H3B1 H 0.934(3) 0.873(3) 0.0278(8) 0.021(6) Uiso 1 1 d . . .
H3B2 H 0.792(3) 0.679(3) 0.0449(8) 0.020(6) Uiso 1 1 d . . .
H4A H -0.006(6) 0.177(5) 0.2789(14) 0.069(12) Uiso 1 1 d . . .
H4A1 H -0.201(3) 0.502(3) 0.4883(8) 0.014(5) Uiso 1 1 d . . .
H4A2 H -0.032(3) 0.659(3) 0.4643(9) 0.024(6) Uiso 1 1 d . . .
H4B H 0.084(4) 0.309(5) 0.2566(12) 0.048(10) Uiso 1 1 d . . .
H4B1 H 0.514(3) 0.796(3) 0.0380(9) 0.025(6) Uiso 1 1 d . . .
H4B2 H 0.660(3) 0.977(4) 0.0193(9) 0.028(6) Uiso 1 1 d . . .
H5A H 0.320(5) 1.142(4) 0.2527(11) 0.044(9) Uiso 1 1 d . . .
H5A1 H -1.014(3) 0.263(3) 0.4501(9) 0.024(6) Uiso 1 1 d . . .
H5A2 H -0.920(3) 0.129(3) 0.4753(8) 0.021(6) Uiso 1 1 d . . .
H5B H 0.485(5) 1.201(5) 0.2282(12) 0.052(9) Uiso 1 1 d . . .
H5B1 H 1.421(3) 1.376(3) 0.0349(9) 0.029(6) Uiso 1 1 d . . .
H5B2 H 1.522(3) 1.229(3) 0.0499(8) 0.020(6) Uiso 1 1 d . . .
H6A H 0.722(4) 1.310(4) 0.1656(12) 0.042(8) Uiso 1 1 d . . .
H6A1 H -0.881(3) 0.105(3) 0.3807(8) 0.021(6) Uiso 1 1 d . . .
H6A2 H -0.665(3) 0.216(3) 0.3627(8) 0.012(5) Uiso 1 1 d . . .
H6B H 0.793(5) 1.423(4) 0.2061(12) 0.047(9) Uiso 1 1 d . . .
H6B1 H 1.154(3) 1.217(3) 0.1425(8) 0.016(5) Uiso 1 1 d . . .
H6B2 H 1.366(4) 1.348(3) 0.1280(9) 0.031(7) Uiso 1 1 d . . .
H7A1 H -0.749(4) -0.037(4) 0.4435(10) 0.035(7) Uiso 1 1 d . . .
H7A2 H -0.660(4) -0.056(4) 0.3872(10) 0.034(7) Uiso 1 1 d . . .
H7B1 H 1.156(3) 1.500(3) 0.1276(9) 0.024(6) Uiso 1 1 d . . .
H7B2 H 1.244(3) 1.515(3) 0.0729(8) 0.021(6) Uiso 1 1 d . . .
H8A1 H -0.399(3) 0.025(3) 0.4494(8) 0.022(6) Uiso 1 1 d . . .
H8A2 H -0.455(3) 0.183(3) 0.4703(9) 0.022(6) Uiso 1 1 d . . .
H8B1 H 0.947(3) 1.294(3) 0.0395(9) 0.027(6) Uiso 1 1 d . . .
H8B2 H 0.893(3) 1.437(3) 0.0684(9) 0.024(6) Uiso 1 1 d . . .
H9A1 H -0.184(4) 0.791(4) 0.3549(10) 0.036(7) Uiso 1 1 d . . .
H9A2 H -0.058(4) 0.690(3) 0.3824(9) 0.027(6) Uiso 1 1 d . . .
H9B1 H 0.677(3) 0.645(3) 0.1311(9) 0.026(6) Uiso 1 1 d . . .
H9B2 H 0.569(3) 0.780(3) 0.1211(8) 0.013(5) Uiso 1 1 d . . .
H10A H -0.165(3) 0.444(3) 0.3255(9) 0.030(6) Uiso 1 1 d . . .
H10B H -0.271(4) 0.545(3) 0.2900(10) 0.032(7) Uiso 1 1 d . . .
H10C H 0.818(3) 0.808(3) 0.2044(9) 0.023(6) Uiso 1 1 d . . .
H10D H 0.740(3) 0.963(3) 0.1934(9) 0.025(6) Uiso 1 1 d . . .
H11A H 0.028(3) 0.781(3) 0.2784(9) 0.024(6) Uiso 1 1 d . . .
H11B H 0.138(4) 0.682(3) 0.3104(10) 0.034(7) Uiso 1 1 d . . .
H11C H 0.544(3) 0.758(3) 0.2534(9) 0.020(6) Uiso 1 1 d . . .
H11D H 0.481(3) 0.599(3) 0.2081(9) 0.025(6) Uiso 1 1 d . . .
H22 H -0.338(4) 0.324(4) 0.4045(10) 0.033(7) Uiso 1 1 d . . .
H46 H 0.837(4) 1.115(4) 0.1014(10) 0.036(7) Uiso 1 1 d . . .
H54 H 0.367(5) 0.888(5) 0.2153(13) 0.064(10) Uiso 1 1 d . . .
H56 H 0.130(4) 0.626(4) 0.2290(11) 0.048(9) Uiso 1 1 d . . .

loop_
_atom_site_aniso_label
_atom_site_aniso_U_11
_atom_site_aniso_U_22
_atom_site_aniso_U_33
_atom_site_aniso_U_23
_atom_site_aniso_U_13
_atom_site_aniso_U_12
O1A 0.0275(10) 0.0186(8) 0.0211(7) 0.0014(6) 0.0034(6) 0.0112(7)
O1B 0.0261(9) 0.0183(8) 0.0251(7) -0.0020(6) 0.0038(6) 0.0108(7)
O2A 0.0264(10) 0.0266(9) 0.0182(7) -0.0029(6) 0.0094(6) 0.0030(8)
O2B 0.0235(9) 0.0244(8) 0.0188(7) 0.0018(6) 0.0056(6) 0.0083(7)
O3 0.0473(13) 0.0301(9) 0.0234(8) -0.0032(7) 0.0031(8) 0.0195(9)
O4 0.0435(14) 0.0435(12) 0.0464(11) 0.0136(10) 0.0143(9) 0.0257(11)
O5 0.0333(11) 0.0257(9) 0.0312(9) 0.0026(7) 0.0079(7) 0.0133(8)
O6 0.0292(11) 0.0296(9) 0.0228(8) -0.0048(7) 0.0029(7) 0.0103(8)
N1A 0.0192(10) 0.0166(9) 0.0119(7) -0.0003(6) 0.0008(6) 0.0063(7)
N1B 0.0208(10) 0.0141(8) 0.0126(7) -0.0002(6) 0.0012(6) 0.0070(7)
N2A 0.0170(10) 0.0165(8) 0.0127(7) 0.0003(6) 0.0024(6) 0.0050(7)
N2B 0.0165(10) 0.0151(8) 0.0116(7) 0.0000(6) 0.0023(6) 0.0051(7)
C1A 0.0182(12) 0.0216(10) 0.0161(9) 0.0020(8) -0.0009(8) 0.0097(9)
C1B 0.0191(12) 0.0183(10) 0.0165(9) 0.0012(8) 0.0000(8) 0.0105(9)
C2A 0.0233(13) 0.0196(10) 0.0146(9) 0.0019(8) 0.0012(8) 0.0097(9)
C2B 0.0188(12) 0.0167(10) 0.0160(9) 0.0031(8) 0.0013(8) 0.0072(9)
C3A 0.0205(12) 0.0186(10) 0.0130(8) -0.0012(8) 0.0025(8) 0.0088(9)
C3B 0.0214(12) 0.0156(10) 0.0129(8) -0.0007(8) 0.0015(8) 0.0083(9)
C4A 0.0196(13) 0.0219(11) 0.0160(9) 0.0020(8) 0.0024(8) 0.0086(9)
C4B 0.0194(12) 0.0213(11) 0.0144(9) 0.0008(8) 0.0021(8) 0.0088(9)
C5A 0.0169(12) 0.0216(11) 0.0144(9) -0.0009(8) 0.0010(8) 0.0042(9)
C5B 0.0168(12) 0.0183(10) 0.0143(9) -0.0007(8) 0.0000(8) 0.0038(9)
C6A 0.0223(13) 0.0221(11) 0.0174(9) -0.0042(8) -0.0015(8) 0.0069(10)
C6B 0.0217(13) 0.0184(10) 0.0163(9) -0.0045(8) -0.0027(8) 0.0078(9)
C7A 0.0306(15) 0.0164(10) 0.0278(11) -0.0015(9) 0.0038(10) 0.0060(10)
C7B 0.0258(14) 0.0152(10) 0.0259(11) -0.0044(9) -0.0011(9) 0.0071(10)
C8A 0.0333(14) 0.0188(10) 0.0177(9) 0.0023(8) 0.0033(9) 0.0135(10)
C8B 0.0294(14) 0.0165(10) 0.0217(10) 0.0007(8) -0.0003(9) 0.0115(10)
C9A 0.0215(13) 0.0167(10) 0.0141(9) 0.0011(8) 0.0042(8) 0.0050(9)
C9B 0.0188(13) 0.0163(10) 0.0146(9) 0.0016(8) 0.0023(8) 0.0049(9)
C10A 0.0228(13) 0.0204(11) 0.0155(9) 0.0000(8) 0.0047(8) 0.0060(10)
C10B 0.0204(13) 0.0210(11) 0.0144(9) 0.0006(8) 0.0011(8) 0.0063(10)
C11A 0.0245(13) 0.0246(11) 0.0132(9) -0.0004(8) 0.0029(8) 0.0079(10)
C11B 0.0254(13) 0.0238(11) 0.0144(9) 0.0037(8) 0.0042(8) 0.0104(10)

loop_
_atom_type_symbol
_atom_type_description
_atom_type_scat_dispersion_real
_atom_type_scat_dispersion_imag
_atom_type_scat_source
C C 0.0033 0.0016 'International Tables Vol C Tables 4.2.6.8 and 6.1.1.4'
H H 0.0000 0.0000 'International Tables Vol C Tables 4.2.6.8 and 6.1.1.4'
N N 0.0061 0.0033 'International Tables Vol C Tables 4.2.6.8 and 6.1.1.4'
O O 0.0106 0.0060 'International Tables Vol C Tables 4.2.6.8 and 6.1.1.4'

loop_
_geom_angle_atom_site_label_1
_geom_angle_atom_site_label_2
_geom_angle_atom_site_label_3
_geom_angle
_geom_angle_site_symmetry_1
_geom_angle_site_symmetry_3
_geom_angle_publ_flag
C6A N1A C1A 111.30(15) . . ?
C6A N1A C5A 109.81(16) . . ?
C1A N1A C5A 108.40(16) . . ?
C1B N1B C6B 112.08(14) . . ?
C1B N1B C5B 108.23(16) . . ?
C6B N1B C5B 110.29(15) . . ?
C3A N2A C9A 108.15(15) . . ?
C3A N2A C2A 111.01(16) . . ?
C9A N2A C2A 112.60(14) . . ?
C3B N2B C9B 108.30(15) . . ?
C3B N2B C2B 110.54(15) . . ?
C9B N2B C2B 112.60(14) . . ?
N1A C1A C2A 112.59(17) . . ?
N1B C1B C2B 111.86(16) . . ?
N2A C2A C1A 118.55(15) . . ?
N2B C2B C1B 118.47(14) . . ?
N2A C3A C4A 112.51(17) . . ?
N2B C3B C4B 113.54(16) . . ?
C5A C4A C3A 112.21(18) 2_466 . ?
C5B C4B C3B 111.26(17) 2_775 . ?
C4A C5A N1A 112.40(16) 2_466 . ?
C4B C5B N1B 112.53(16) 2_775 . ?
N1A C6A C7A 111.47(16) . . ?
N1B C6B C7B 111.40(16) . . ?
C6A C7A C8A 114.26(18) . . ?
C6B C7B C8B 114.63(17) . . ?
O1A C8A C7A 114.60(16) . . ?
O1B C8B C7B 114.93(16) . . ?
C10A C9A N2A 114.66(17) . . ?
C10B C9B N2B 114.15(16) . . ?
C9A C10A C11A 110.16(17) . . ?
C9B C10B C11B 110.14(17) . . ?
O2A C11A C10A 109.64(17) . . ?
O2B C11B C10B 115.55(15) . . ?

loop_
_geom_bond_atom_site_label_1
_geom_bond_atom_site_label_2
_geom_bond_distance
_geom_bond_site_symmetry_2
_geom_bond_publ_flag
O1A C8A 1.456(3) . ?
O1B C8B 1.456(3) . ?
O2A C11A 1.432(2) . ?
O2B C11B 1.508(3) . ?
N1A C6A 1.466(3) . ?
N1A C1A 1.467(2) . ?
N1A C5A 1.533(3) . ?
N1B C1B 1.470(2) . ?
N1B C6B 1.469(2) . ?
N1B C5B 1.533(3) . ?
N2A C3A 1.479(2) . ?
N2A C9A 1.534(3) . ?
N2A C2A 1.562(3) . ?
N2B C3B 1.483(2) . ?
N2B C9B 1.524(3) . ?
N2B C2B 1.562(3) . ?
C1A C2A 1.588(3) . ?
C1B C2B 1.592(3) . ?
C3A C4A 1.585(3) . ?
C3B C4B 1.593(3) . ?
C4A C5A 1.530(3) 2_466 ?
C4B C5B 1.526(3) 2_775 ?
C5A C4A 1.530(3) 2_466 ?
C5B C4B 1.526(3) 2_775 ?
C6A C7A 1.555(3) . ?
C6B C7B 1.553(3) . ?
C7A C8A 1.601(3) . ?
C7B C8B 1.597(3) . ?
C9A C10A 1.526(3) . ?
C9B C10B 1.517(3) . ?
C10A C11A 1.573(3) . ?
C10B C11B 1.584(3) . ?

loop_
_geom_hbond_atom_site_label_D
_geom_hbond_atom_site_label_H
_geom_hbond_atom_site_label_A
_geom_hbond_distance_DH
_geom_hbond_distance_HA
_geom_hbond_distance_DA
_geom_hbond_angle_DHA
_geom_hbond_site_symmetry_A
O3 H3B O1A 0.83(3) 1.95(3) 2.777(2) 176(3) .
O3 H3A O5 0.88(3) 2.17(3) 3.035(3) 168(3) 1_445
O4 H4A O3 0.82(4) 2.19(4) 3.003(3) 175(4) .
O4 H4B O2A 0.76(4) 2.21(4) 2.958(3) 168(3) .
O5 H5A O4 0.86(4) 2.10(4) 2.954(3) 175(3) 1_565
O5 H5B O6 0.84(3) 1.93(3) 2.748(3) 165(3) .
O6 H6A O1B 0.81(3) 1.94(3) 2.752(2) 174(3) .
O6 H6B O2A 0.91(3) 2.02(3) 2.925(3) 178(3) 1_665
O1A H22 N2A 0.79(3) 2.01(3) 2.794(2) 170(3) .
O1B H46 N2B 0.91(3) 1.87(3) 2.766(2) 170(2) .
O2B H54 O5 0.88(4) 1.86(4) 2.731(2) 172(3) .
O2A H56 O2B 0.81(3) 1.95(3) 2.753(2) 176(3) .

loop_
_geom_torsion_atom_site_label_1
_geom_torsion_atom_site_label_2
_geom_torsion_atom_site_label_3
_geom_torsion_atom_site_label_4
_geom_torsion
_geom_torsion_site_symmetry_1
_geom_torsion_site_symmetry_2
_geom_torsion_site_symmetry_3
_geom_torsion_site_symmetry_4
_geom_torsion_publ_flag
C6A N1A C1A C2A -68.0(2) . . . . ?
C5A N1A C1A C2A 171.17(16) . . . . ?
C6B N1B C1B C2B 63.6(2) . . . . ?
C5B N1B C1B C2B -174.60(15) . . . . ?
C3A N2A C2A C1A -55.0(2) . . . . ?
C9A N2A C2A C1A -176.41(16) . . . . ?
N1A C1A C2A N2A -41.2(2) . . . . ?
C3B N2B C2B C1B 55.9(2) . . . . ?
C9B N2B C2B C1B 177.14(16) . . . . ?
N1B C1B C2B N2B 42.0(2) . . . . ?
C9A N2A C3A C4A -72.4(2) . . . . ?
C2A N2A C3A C4A 163.59(16) . . . . ?
C9B N2B C3B C4B 67.08(19) . . . . ?
C2B N2B C3B C4B -169.13(15) . . . . ?
N2A C3A C4A C5A 175.44(16) . . . 2_466 ?
N2B C3B C4B C5B -178.38(15) . . . 2_775 ?
C6A N1A C5A C4A 156.77(16) . . . 2_466 ?
C1A N1A C5A C4A -81.5(2) . . . 2_466 ?
C1B N1B C5B C4B 80.08(19) . . . 2_775 ?
C6B N1B C5B C4B -156.99(16) . . . 2_775 ?
C1A N1A C6A C7A 154.73(18) . . . . ?
C5A N1A C6A C7A -85.2(2) . . . . ?
C1B N1B C6B C7B -154.60(18) . . . . ?
C5B N1B C6B C7B 84.7(2) . . . . ?
N1A C6A C7A C8A -52.5(2) . . . . ?
N1B C6B C7B C8B 53.9(2) . . . . ?
C6A C7A C8A O1A -53.7(2) . . . . ?
C6B C7B C8B O1B 54.6(2) . . . . ?
C3A N2A C9A C10A 165.37(17) . . . . ?
C2A N2A C9A C10A -71.6(2) . . . . ?
C3B N2B C9B C10B -179.72(16) . . . . ?
C2B N2B C9B C10B 57.7(2) . . . . ?
N2A C9A C10A C11A -171.79(16) . . . . ?
N2B C9B C10B C11B 169.63(16) . . . . ?
C9A C10A C11A O2A 179.19(17) . . . . ?
C9B C10B C11B O2B -64.8(2) . . . . ?
